data_4105543
loop_
_publ_author_name
'Wenchao Qu'
'Zhihao Zha'
'Karl Ploessl'
'Brian P. Lieberman'
'Lin Zhu'
'David R. Wise'
'Craig B. Thompson'
'Hank F. Kung'

_publ_section_title
;
 Synthesis of Optically Pure 4-Fluoro-Glutamines as Potential Metabolic
 Imaging Agents for Tumors
;
_journal_name_full 'Journal of the American Chemical Society'
_journal_page_first 1122
_journal_page_last 1133
_journal_paper_doi 10.1021/ja109203d
_journal_volume 133
_journal_year 2011
_chemical_formula_sum 'C24 H39 F N2 O9'
_chemical_formula_weight 518.57
_space_group_IT_number 1
_symmetry_cell_setting triclinic
_symmetry_Int_Tables_number 1
_symmetry_space_group_name_Hall 'P 1'
_symmetry_space_group_name_H-M 'P 1'
_atom_sites_solution_hydrogens geom
_atom_sites_solution_primary direct
_audit_creation_method SHELXL-97
_cell_angle_alpha 105.576(4)
_cell_angle_beta 90.305(4)
_cell_angle_gamma 93.135(4)
_cell_formula_units_Z 2
_cell_length_a 5.8599(4)
_cell_length_b 12.7267(9)
_cell_length_c 19.2131(12)
_cell_measurement_temperature 93(1)
_cell_volume 1377.87(16)
_computing_data_collection 'Bruker APEX2'
_computing_data_reduction 'Bruker SAINT'
_computing_structure_refinement 'SHELXL-97 (Sheldrick, 2008)'
_computing_structure_solution 'SHELXS-97 (Sheldrick, 2008)'
_diffrn_ambient_temperature 93(1)
_diffrn_measured_fraction_theta_full 0.982
_diffrn_measured_fraction_theta_max 0.982
_diffrn_measurement_device 'CCD Area Detector'
_diffrn_measurement_device_type 'Bruker APEXII'
_diffrn_measurement_method 'phi and omega scans'
_diffrn_radiation_monochromator graphite
_diffrn_radiation_source 'sealed tube'
_diffrn_radiation_type MoK\a
_diffrn_radiation_wavelength 0.71073
_diffrn_reflns_av_R_equivalents 0.0322
_diffrn_reflns_av_sigmaI/netI 0.0398
_diffrn_reflns_limit_h_max 6
_diffrn_reflns_limit_h_min -6
_diffrn_reflns_limit_k_max 15
_diffrn_reflns_limit_k_min -15
_diffrn_reflns_limit_l_max 22
_diffrn_reflns_limit_l_min -22
_diffrn_reflns_number 14694
_diffrn_reflns_theta_full 25.05
_diffrn_reflns_theta_max 25.05
_diffrn_reflns_theta_min 1.66
_exptl_absorpt_coefficient_mu 0.099
_exptl_absorpt_correction_T_max 0.7452
_exptl_absorpt_correction_T_min 0.6374
_exptl_absorpt_correction_type multi-scan
_exptl_absorpt_process_details '(SADABS; Sheldrick, 2007)'
_exptl_crystal_density_diffrn 1.250
_exptl_crystal_F_000 556
_exptl_crystal_size_max 0.42
_exptl_crystal_size_mid 0.34
_exptl_crystal_size_min 0.025
_refine_diff_density_max 1.395
_refine_diff_density_min -0.360
_refine_diff_density_rms 0.060
_refine_ls_abs_structure_details 'Flack H D (1983), Acta Cryst. A39, 876-881'
_refine_ls_abs_structure_Flack -1.0(6)
_refine_ls_extinction_method none
_refine_ls_goodness_of_fit_ref 1.065
_refine_ls_hydrogen_treatment constr
_refine_ls_matrix_type full
_refine_ls_number_parameters 659
_refine_ls_number_reflns 14694
_refine_ls_number_restraints 3
_refine_ls_restrained_S_all 1.065
_refine_ls_R_factor_all 0.0488
_refine_ls_R_factor_gt 0.0446
_refine_ls_shift/su_max 0.025
_refine_ls_shift/su_mean 0.002
_refine_ls_structure_factor_coef Fsqd
_refine_ls_weighting_details 'calc w=1/[\s^2^(Fo^2^)+(0.0751P)^2^+0.4064P] where P=(Fo^2^+2Fc^2^)/3'
_refine_ls_weighting_scheme calc
_refine_ls_wR_factor_gt 0.1157
_refine_ls_wR_factor_ref 0.1196
_reflns_number_gt 13822
_reflns_number_total 14694
_reflns_threshold_expression >2sigma(I)
_cod_data_source_file ja109203d_si_004.cif
_cod_data_source_block shelxl
_cod_original_sg_symbol_H-M 'P 1 '
_cod_database_code 4105543

loop_
_symmetry_equiv_pos_as_xyz
'x, y, z'

loop_
_atom_site_label
_atom_site_type_symbol
_atom_site_fract_x
_atom_site_fract_y
_atom_site_fract_z
_atom_site_U_iso_or_equiv
_atom_site_adp_type
_atom_site_occupancy
_atom_site_symmetry_multiplicity
_atom_site_calc_flag
_atom_site_refinement_flags
C1 C 0.1440(6) 0.3041(3) 0.54859(18) 0.0200(8) Uani 1 1 d .
C2 C 0.3100(6) 0.2844(3) 0.49480(18) 0.0206(8) Uani 1 1 d .
C3 C 0.3174(6) 0.1856(3) 0.44404(18) 0.0260(8) Uani 1 1 d .
H3 H 0.4295 0.1744 0.4091 0.035 Uiso 1 1 calc R
C4 C 0.1542(6) 0.1022(3) 0.4456(2) 0.0268(8) Uani 1 1 d .
C5 C -0.0109(6) 0.1174(3) 0.49791(18) 0.0259(8) Uani 1 1 d .
H5 H -0.1167 0.0608 0.4991 0.034 Uiso 1 1 calc R
C6 C -0.0174(6) 0.2190(3) 0.54911(18) 0.0197(8) Uani 1 1 d .
C7 C 0.6330(6) 0.3599(3) 0.44401(19) 0.0271(9) Uani 1 1 d .
H7a H 0.7304 0.3039 0.4488 0.041 Uiso 1 1 calc R
H7b H 0.7222 0.4275 0.4508 0.041 Uiso 1 1 calc R
H7c H 0.5628 0.3396 0.3967 0.041 Uiso 1 1 calc R
C8 C -0.0046(9) -0.0818(3) 0.3872(2) 0.0515(12) Uani 1 1 d .
H8a H -0.0178 -0.0973 0.4333 0.077 Uiso 1 1 calc R
H8b H 0.0373 -0.1462 0.3516 0.077 Uiso 1 1 calc R
H8c H -0.1486 -0.0599 0.3735 0.077 Uiso 1 1 calc R
C9 C -0.3470(6) 0.1568(3) 0.6031(2) 0.0295(9) Uani 1 1 d .
H9a H -0.4347 0.1360 0.5587 0.044 Uiso 1 1 calc R
H9b H -0.4466 0.1828 0.6428 0.044 Uiso 1 1 calc R
H9c H -0.2723 0.0946 0.6095 0.044 Uiso 1 1 calc R
C10 C 0.1426(6) 0.4137(3) 0.60307(18) 0.0183(7) Uani 1 1 d .
H10a H 0.1224 0.4694 0.5780 0.024 Uiso 1 1 calc R
H10b H 0.0137 0.4138 0.6345 0.024 Uiso 1 1 calc R
C11 C 0.3851(6) 0.4075(3) 0.70603(18) 0.0191(7) Uani 1 1 d .
C12 C 0.6167(6) 0.4363(3) 0.74425(17) 0.0171(7) Uani 1 1 d .
H12 H 0.7030 0.3702 0.7350 0.023 Uiso 1 1 calc R
C13 C 0.5891(5) 0.4801(3) 0.82472(16) 0.0175(7) Uani 1 1 d .
H13a H 0.5088 0.4245 0.8427 0.023 Uiso 1 1 calc R
H13b H 0.4950 0.5426 0.8336 0.023 Uiso 1 1 calc R
C14 C 0.8166(6) 0.5150(3) 0.86739(18) 0.0188(7) Uani 1 1 d .
H14 H 0.7782 0.5379 0.9186 0.025 Uiso 1 1 calc R
C15 C 0.9438(6) 0.6136(3) 0.85023(17) 0.0188(7) Uani 1 1 d .
C16 C 0.8857(6) 0.7956(3) 0.8377(2) 0.0290(9) Uani 1 1 d .
C17 C 1.0527(7) 0.8592(3) 0.8964(2) 0.0368(10) Uani 1 1 d .
H17a H 0.9799 0.8735 0.9424 0.055 Uiso 1 1 calc R
H17b H 1.1007 0.9272 0.8867 0.055 Uiso 1 1 calc R
H17c H 1.1835 0.8173 0.8972 0.055 Uiso 1 1 calc R
C18 C 0.9899(8) 0.7719(3) 0.7629(2) 0.0377(10) Uani 1 1 d .
H18a H 1.1273 0.7342 0.7629 0.057 Uiso 1 1 calc R
H18b H 1.0251 0.8394 0.7509 0.057 Uiso 1 1 calc R
H18c H 0.8828 0.7272 0.7278 0.057 Uiso 1 1 calc R
C19 C 0.6648(7) 0.8537(4) 0.8391(3) 0.0433(11) Uani 1 1 d .
H19a H 0.5732 0.8181 0.7969 0.065 Uiso 1 1 calc R
H19b H 0.6999 0.9284 0.8396 0.065 Uiso 1 1 calc R
H19c H 0.5820 0.8511 0.8816 0.065 Uiso 1 1 calc R
C20 C 1.0227(6) 0.3896(3) 0.91639(19) 0.0201(8) Uani 1 1 d .
C21 C 1.2775(6) 0.2649(3) 0.95078(18) 0.0236(8) Uani 1 1 d .
C22 C 1.4575(7) 0.1950(3) 0.9063(2) 0.0361(10) Uani 1 1 d .
H22a H 1.3854 0.1446 0.8647 0.054 Uiso 1 1 calc R
H22b H 1.5302 0.1552 0.9353 0.054 Uiso 1 1 calc R
H22c H 1.5700 0.2414 0.8910 0.054 Uiso 1 1 calc R
C23 C 1.3883(6) 0.3490(3) 1.0151(2) 0.0277(9) Uani 1 1 d .
H23a H 1.4941 0.3967 0.9983 0.042 Uiso 1 1 calc R
H23b H 1.4684 0.3126 1.0447 0.042 Uiso 1 1 calc R
H23c H 1.2726 0.3911 1.0429 0.042 Uiso 1 1 calc R
C24 C 1.0910(6) 0.1920(3) 0.9714(2) 0.0271(8) Uani 1 1 d .
H24a H 0.9687 0.2355 0.9935 0.041 Uiso 1 1 calc R
H24b H 1.1524 0.1562 1.0048 0.041 Uiso 1 1 calc R
H24c H 1.0339 0.1381 0.9288 0.041 Uiso 1 1 calc R
N1 N 0.3554(5) 0.4414(2) 0.64754(14) 0.0202(6) Uani 1 1 d .
H1 H 0.4631 0.4808 0.6349 0.027 Uiso 1 1 calc R
N2 N 0.9691(5) 0.4260(2) 0.85911(15) 0.0200(6) Uani 1 1 d .
H2 H 1.0249 0.3966 0.8176 0.027 Uiso 1 1 calc R
O1 O 0.4578(4) 0.3729(2) 0.49781(12) 0.0249(6) Uani 1 1 d .
O2 O 0.1713(5) 0.0065(2) 0.39205(13) 0.0372(7) Uani 1 1 d .
O3 O -0.1786(4) 0.24177(19) 0.60065(13) 0.0261(6) Uani 1 1 d .
O4 O 0.2381(4) 0.35300(19) 0.72911(13) 0.0248(6) Uani 1 1 d .
O5 O 1.1444(4) 0.6187(2) 0.83868(15) 0.0301(6) Uani 1 1 d .
O6 O 0.8032(4) 0.69394(18) 0.85424(12) 0.0197(5) Uani 1 1 d .
O7 O 0.9379(4) 0.41723(19) 0.97620(12) 0.0238(6) Uani 1 1 d .
O8 O 1.1866(4) 0.31719(19) 0.89791(12) 0.0214(6) Uani 1 1 d .
F1 F 0.7373(3) 0.51399(16) 0.71685(10) 0.0255(5) Uani 1 1 d .
C1' C 0.8489(6) 0.7117(3) 0.12215(18) 0.0208(8) Uani 1 1 d .
C2' C 0.6815(6) 0.7290(3) 0.07616(17) 0.0184(7) Uani 1 1 d .
C3' C 0.6646(7) 0.8295(3) 0.05943(19) 0.0260(8) Uani 1 1 d .
H3' H 0.5510 0.8393 0.0282 0.035 Uiso 1 1 calc R
C4' C 0.8219(6) 0.9120(3) 0.09103(18) 0.0246(8) Uani 1 1 d .
C5' C 1.0007(6) 0.8981(3) 0.13590(18) 0.0239(8) Uani 1 1 d .
H5' H 1.1113 0.9540 0.1545 0.032 Uiso 1 1 calc R
C6' C 1.0071(6) 0.7977(3) 0.15172(17) 0.0208(8) Uani 1 1 d .
C7' C 0.3551(6) 0.6518(3) -0.00142(19) 0.0254(8) Uani 1 1 d .
H7a' H 0.2644 0.7115 0.0215 0.038 Uiso 1 1 calc R
H7b' H 0.2597 0.5854 -0.0149 0.038 Uiso 1 1 calc R
H7c' H 0.4228 0.6652 -0.0438 0.038 Uiso 1 1 calc R
C8' C 0.6234(7) 1.0416(3) 0.0484(2) 0.0333(9) Uani 1 1 d .
H8a' H 0.6220 1.0058 -0.0024 0.050 Uiso 1 1 calc R
H8b' H 0.6236 1.1192 0.0555 0.050 Uiso 1 1 calc R
H8c' H 0.4900 1.0171 0.0698 0.050 Uiso 1 1 calc R
C9' C 1.3457(6) 0.8649(3) 0.22647(19) 0.0240(8) Uani 1 1 d .
H9a' H 1.4235 0.8880 0.1888 0.036 Uiso 1 1 calc R
H9b' H 1.4544 0.8396 0.2549 0.036 Uiso 1 1 calc R
H9c' H 1.2707 0.9252 0.2568 0.036 Uiso 1 1 calc R
C10' C 0.8489(6) 0.6034(3) 0.14105(18) 0.0195(7) Uani 1 1 d .
H10a' H 0.8619 0.5451 0.0971 0.026 Uiso 1 1 calc R
H10b' H 0.9812 0.6038 0.1717 0.026 Uiso 1 1 calc R
C11' C 0.6125(6) 0.6250(3) 0.24840(17) 0.0176(7) Uani 1 1 d .
C12' C 0.3825(6) 0.6017(3) 0.27865(18) 0.0186(7) Uani 1 1 d .
H12' H 0.2984 0.6685 0.2906 0.025 Uiso 1 1 calc R
C13' C 0.4045(6) 0.5608(3) 0.34562(18) 0.0187(7) Uani 1 1 d .
H13a' H 0.4827 0.6180 0.3833 0.025 Uiso 1 1 calc R
H13b' H 0.5000 0.4988 0.3344 0.025 Uiso 1 1 calc R
C14' C 0.1781(6) 0.5264(3) 0.37550(17) 0.0168(7) Uani 1 1 d .
H14' H 0.2168 0.5041 0.4189 0.022 Uiso 1 1 calc R
C15' C 0.0522(6) 0.4282(3) 0.32373(17) 0.0183(7) Uani 1 1 d .
C16' C 0.1209(6) 0.2464(3) 0.2454(2) 0.0238(8) Uani 1 1 d .
C17' C -0.0528(6) 0.1812(3) 0.2780(2) 0.0263(8) Uani 1 1 d .
H17a' H 0.0143 0.1654 0.3195 0.039 Uiso 1 1 calc R
H17b' H -0.0979 0.1140 0.2428 0.039 Uiso 1 1 calc R
H17c' H -0.1844 0.2229 0.2923 0.039 Uiso 1 1 calc R
C18' C 0.0350(7) 0.2725(3) 0.17776(19) 0.0328(9) Uani 1 1 d .
H18a' H -0.1104 0.3044 0.1868 0.049 Uiso 1 1 calc R
H18b' H 0.0185 0.2065 0.1391 0.049 Uiso 1 1 calc R
H18c' H 0.1424 0.3231 0.1645 0.049 Uiso 1 1 calc R
C19' C 0.3418(6) 0.1873(3) 0.2304(2) 0.0363(10) Uani 1 1 d .
H19a' H 0.4556 0.2329 0.2149 0.054 Uiso 1 1 calc R
H19b' H 0.3144 0.1203 0.1931 0.054 Uiso 1 1 calc R
H19c' H 0.3948 0.1715 0.2737 0.054 Uiso 1 1 calc R
C20' C -0.0471(6) 0.6448(3) 0.46714(18) 0.0182(7) Uani 1 1 d .
C21' C -0.3076(6) 0.7682(3) 0.54315(17) 0.0209(8) Uani 1 1 d .
C22' C -0.4907(6) 0.8353(3) 0.5218(2) 0.0294(9) Uani 1 1 d .
H22a' H -0.4191 0.8909 0.5025 0.044 Uiso 1 1 calc R
H22b' H -0.5762 0.8690 0.5635 0.044 Uiso 1 1 calc R
H22c' H -0.5919 0.7884 0.4858 0.044 Uiso 1 1 calc R
C23' C -0.4176(6) 0.6829(3) 0.5771(2) 0.0302(9) Uani 1 1 d .
H23a' H -0.5283 0.6373 0.5438 0.045 Uiso 1 1 calc R
H23b' H -0.4917 0.7189 0.6207 0.045 Uiso 1 1 calc R
H23c' H -0.3020 0.6388 0.5880 0.045 Uiso 1 1 calc R
C24' C -0.1258(6) 0.8418(3) 0.59177(19) 0.0283(8) Uani 1 1 d .
H24a' H -0.0087 0.7982 0.6025 0.042 Uiso 1 1 calc R
H24b' H -0.1936 0.8808 0.6359 0.042 Uiso 1 1 calc R
H24c' H -0.0600 0.8929 0.5677 0.042 Uiso 1 1 calc R
N1' N 0.6419(5) 0.5816(2) 0.17829(14) 0.0182(6) Uani 1 1 d .
H1' H 0.5344 0.5387 0.1537 0.024 Uiso 1 1 calc R
N2' N 0.0260(5) 0.6148(2) 0.39770(15) 0.0194(6) Uani 1 1 d .
H2' H -0.0181 0.6483 0.3671 0.026 Uiso 1 1 calc R
O1' O 0.5329(4) 0.64139(18) 0.04813(12) 0.0239(6) Uani 1 1 d .
O2' O 0.8219(5) 1.01601(19) 0.08141(14) 0.0355(7) Uani 1 1 d .
O3' O 1.1778(4) 0.77721(19) 0.19473(13) 0.0250(6) Uani 1 1 d .
O4' O 0.7590(4) 0.68519(19) 0.28908(12) 0.0231(6) Uani 1 1 d .
O5' O -0.1436(4) 0.4236(2) 0.30600(14) 0.0254(6) Uani 1 1 d .
O6' O 0.1963(4) 0.34773(18) 0.30127(12) 0.0205(5) Uani 1 1 d .
O7' O 0.0311(4) 0.61429(19) 0.51635(12) 0.0241(6) Uani 1 1 d .
O8' O -0.2107(4) 0.71675(18) 0.47239(12) 0.0192(5) Uani 1 1 d .
F1' F 0.2576(3) 0.51959(16) 0.22434(10) 0.0253(5) Uani 1 1 d .
O9 O 0.3089(3) 0.01074(15) 0.71560(10) 0.0110(4) Uiso 1 1 d .
O9' O 0.8740(3) 0.10096(15) 0.76517(10) 0.0109(4) Uiso 1 1 d .
H9x H 0.4498 0.0419 0.7317 0.040 Uiso 1 1 d .
H9y H 0.3203 -0.0496 0.6810 0.040 Uiso 1 1 d .
H9x' H 1.0016 0.0684 0.7464 0.040 Uiso 1 1 d .
H9y' H 0.9087 0.1619 0.7982 0.040 Uiso 1 1 d .

loop_
_atom_site_aniso_label
_atom_site_aniso_U_11
_atom_site_aniso_U_22
_atom_site_aniso_U_33
_atom_site_aniso_U_23
_atom_site_aniso_U_13
_atom_site_aniso_U_12
C1 0.0192(19) 0.0269(19) 0.0145(16) 0.0065(14) -0.0041(15) 0.0008(15)
C2 0.0232(19) 0.0175(17) 0.0215(18) 0.0074(15) -0.0095(16) -0.0061(14)
C3 0.033(2) 0.032(2) 0.0116(16) 0.0027(15) 0.0053(16) 0.0027(16)
C4 0.032(2) 0.0223(18) 0.0243(18) 0.0054(15) -0.0042(17) -0.0045(15)
C5 0.038(2) 0.0264(19) 0.0147(17) 0.0092(14) -0.0014(16) -0.0013(16)
C6 0.0181(19) 0.0252(18) 0.0178(17) 0.0094(15) -0.0036(15) -0.0008(15)
C7 0.026(2) 0.035(2) 0.0210(18) 0.0109(16) 0.0020(16) -0.0078(16)
C8 0.087(3) 0.0176(19) 0.040(2) -0.0058(17) 0.034(2) -0.014(2)
C9 0.022(2) 0.029(2) 0.036(2) 0.0065(17) 0.0031(18) -0.0016(15)
C10 0.0153(18) 0.0216(17) 0.0188(17) 0.0068(14) -0.0070(15) 0.0018(14)
C11 0.020(2) 0.0184(17) 0.0159(17) -0.0002(14) 0.0002(15) 0.0027(15)
C12 0.0158(18) 0.0199(17) 0.0178(17) 0.0086(14) 0.0007(15) 0.0015(14)
C13 0.0174(18) 0.0198(17) 0.0162(16) 0.0060(14) 0.0014(15) 0.0023(14)
C14 0.0176(19) 0.0259(18) 0.0128(16) 0.0043(14) -0.0009(14) 0.0055(15)
C15 0.0166(19) 0.0259(18) 0.0128(16) 0.0040(14) -0.0023(15) -0.0004(14)
C16 0.029(2) 0.0239(19) 0.034(2) 0.0062(16) 0.0006(18) 0.0051(16)
C17 0.040(3) 0.033(2) 0.035(2) 0.0054(19) 0.000(2) -0.0024(18)
C18 0.057(3) 0.033(2) 0.028(2) 0.0168(18) -0.004(2) -0.003(2)
C19 0.039(3) 0.041(2) 0.057(3) 0.023(2) -0.001(2) 0.012(2)
C20 0.0144(18) 0.0216(18) 0.0243(19) 0.0070(15) -0.0068(16) -0.0022(14)
C21 0.023(2) 0.034(2) 0.0171(17) 0.0099(15) 0.0038(16) 0.0123(16)
C22 0.039(2) 0.046(3) 0.034(2) 0.025(2) 0.0056(19) 0.021(2)
C23 0.0182(19) 0.034(2) 0.032(2) 0.0112(17) -0.0047(17) -0.0008(16)
C24 0.035(2) 0.0246(19) 0.0257(18) 0.0144(16) 0.0029(17) -0.0014(16)
N1 0.0217(16) 0.0228(15) 0.0147(14) 0.0040(12) 0.0002(13) -0.0057(12)
N2 0.0260(17) 0.0238(15) 0.0118(13) 0.0066(12) -0.0011(13) 0.0071(13)
O1 0.0291(14) 0.0257(13) 0.0168(12) 0.0017(10) 0.0023(11) -0.0065(10)
O2 0.0589(19) 0.0264(14) 0.0206(13) 0.0000(11) 0.0100(13) -0.0148(13)
O3 0.0259(14) 0.0234(13) 0.0270(13) 0.0045(11) 0.0066(12) -0.0051(10)
O4 0.0250(15) 0.0251(14) 0.0230(12) 0.0053(11) -0.0025(12) -0.0035(11)
O5 0.0182(14) 0.0336(15) 0.0398(16) 0.0115(12) -0.0044(13) 0.0044(11)
O6 0.0184(13) 0.0213(12) 0.0204(12) 0.0074(10) -0.0022(10) 0.0021(10)
O7 0.0273(14) 0.0327(14) 0.0123(12) 0.0056(11) 0.0012(11) 0.0104(11)
O8 0.0220(14) 0.0264(13) 0.0190(12) 0.0106(11) 0.0003(11) 0.0070(11)
F1 0.0239(11) 0.0356(12) 0.0145(9) 0.0044(9) -0.0007(9) -0.0090(9)
C1' 0.030(2) 0.0183(18) 0.0150(16) 0.0064(14) 0.0046(16) 0.0024(15)
C2' 0.0227(19) 0.0197(17) 0.0139(16) 0.0066(14) 0.0002(15) 0.0002(14)
C3' 0.031(2) 0.030(2) 0.0160(17) 0.0044(15) -0.0073(16) 0.0021(16)
C4' 0.039(2) 0.0196(18) 0.0178(17) 0.0094(14) -0.0025(17) -0.0018(16)
C5' 0.025(2) 0.0258(19) 0.0202(17) 0.0057(14) -0.0049(16) -0.0040(15)
C6' 0.025(2) 0.0233(18) 0.0115(16) 0.0007(14) -0.0034(15) 0.0005(15)
C7' 0.027(2) 0.0273(19) 0.0219(18) 0.0072(15) -0.0093(16) -0.0005(15)
C8' 0.049(3) 0.0161(17) 0.039(2) 0.0145(16) -0.0025(19) 0.0033(16)
C9' 0.024(2) 0.0269(19) 0.0199(17) 0.0068(15) -0.0037(16) -0.0076(15)
C10' 0.0204(19) 0.0201(17) 0.0174(17) 0.0045(14) -0.0014(15) 0.0002(14)
C11' 0.0233(19) 0.0118(16) 0.0175(17) 0.0037(13) -0.0053(15) 0.0011(14)
C12' 0.0198(19) 0.0162(17) 0.0188(17) 0.0033(14) -0.0059(15) 0.0001(14)
C13' 0.0153(18) 0.0200(17) 0.0199(17) 0.0045(14) -0.0013(15) -0.0020(14)
C14' 0.0153(18) 0.0230(17) 0.0129(16) 0.0053(14) -0.0017(14) 0.0052(14)
C15' 0.020(2) 0.0239(18) 0.0147(16) 0.0108(14) 0.0046(15) 0.0034(14)
C16' 0.0222(19) 0.0169(17) 0.0272(19) -0.0012(14) 0.0008(16) -0.0073(14)
C17' 0.026(2) 0.0193(17) 0.030(2) 0.0000(15) 0.0008(17) -0.0036(14)
C18' 0.042(2) 0.033(2) 0.0188(18) 0.0022(17) -0.0039(18) -0.0119(18)
C19' 0.024(2) 0.032(2) 0.041(2) -0.0075(18) 0.0094(19) -0.0051(17)
C20' 0.0186(18) 0.0172(17) 0.0163(17) 0.0010(14) -0.0058(15) -0.0020(14)
C21' 0.0178(19) 0.0263(18) 0.0129(16) -0.0044(14) 0.0040(14) 0.0005(15)
C22' 0.021(2) 0.034(2) 0.030(2) 0.0027(17) 0.0036(17) 0.0068(16)
C23' 0.028(2) 0.037(2) 0.026(2) 0.0083(17) 0.0012(17) 0.0003(17)
C24' 0.033(2) 0.030(2) 0.0192(17) 0.0025(16) 0.0021(17) -0.0013(17)
N1' 0.0193(15) 0.0217(15) 0.0137(14) 0.0060(12) -0.0055(12) -0.0049(12)
N2' 0.0188(16) 0.0256(16) 0.0159(14) 0.0080(12) -0.0026(12) 0.0070(12)
O1' 0.0244(14) 0.0263(13) 0.0205(12) 0.0070(11) -0.0073(11) -0.0045(11)
O2' 0.0520(18) 0.0213(13) 0.0361(15) 0.0144(12) -0.0157(14) -0.0047(12)
O3' 0.0234(13) 0.0247(13) 0.0287(13) 0.0110(11) -0.0058(11) -0.0023(10)
O4' 0.0218(13) 0.0302(14) 0.0163(11) 0.0058(11) -0.0044(11) -0.0057(11)
O5' 0.0123(13) 0.0301(14) 0.0339(14) 0.0090(12) 0.0007(11) 0.0010(10)
O6' 0.0165(12) 0.0222(13) 0.0186(12) -0.0017(10) -0.0023(10) 0.0007(10)
O7' 0.0247(14) 0.0290(14) 0.0185(12) 0.0065(11) -0.0031(11) 0.0013(11)
O8' 0.0178(13) 0.0251(13) 0.0129(11) 0.0008(10) -0.0015(10) 0.0069(10)
F1' 0.0199(11) 0.0333(12) 0.0232(10) 0.0104(9) -0.0078(9) -0.0058(9)

loop_
_atom_type_symbol
_atom_type_description
_atom_type_scat_dispersion_real
_atom_type_scat_dispersion_imag
_atom_type_scat_source
C C 0.0033 0.0016 'International Tables Vol C Tables 4.2.6.8 and 6.1.1.4'
H H 0.0000 0.0000 'International Tables Vol C Tables 4.2.6.8 and 6.1.1.4'
F F 0.0171 0.0103 'International Tables Vol C Tables 4.2.6.8 and 6.1.1.4'
N N 0.0061 0.0033 'International Tables Vol C Tables 4.2.6.8 and 6.1.1.4'
O O 0.0106 0.0060 'International Tables Vol C Tables 4.2.6.8 and 6.1.1.4'

loop_
_geom_angle_atom_site_label_1
_geom_angle_atom_site_label_2
_geom_angle_atom_site_label_3
_geom_angle
C6 C1 C2 117.8(3)
C6 C1 C10 122.0(3)
C2 C1 C10 120.2(3)
O1 C2 C3 124.3(3)
O1 C2 C1 113.7(3)
C3 C2 C1 122.0(3)
C2 C3 C4 119.0(3)
O2 C4 C5 123.8(3)
O2 C4 C3 115.2(3)
C5 C4 C3 121.0(3)
C4 C5 C6 119.4(3)
O3 C6 C1 116.2(3)
O3 C6 C5 123.0(3)
C1 C6 C5 120.7(3)
N1 C10 C1 112.6(3)
O4 C11 N1 123.5(3)
O4 C11 C12 119.9(3)
N1 C11 C12 116.6(3)
F1 C12 C13 110.1(3)
F1 C12 C11 109.3(3)
C13 C12 C11 110.7(3)
C12 C13 C14 114.0(3)
N2 C14 C15 109.9(3)
N2 C14 C13 113.2(3)
C15 C14 C13 113.2(3)
O5 C15 O6 125.3(3)
O5 C15 C14 124.0(3)
O6 C15 C14 110.6(3)
O6 C16 C17 109.6(3)
O6 C16 C19 101.5(3)
C17 C16 C19 111.4(3)
O6 C16 C18 111.0(3)
C17 C16 C18 112.1(3)
C19 C16 C18 110.7(3)
O7 C20 N2 126.0(3)
O7 C20 O8 124.7(3)
N2 C20 O8 109.3(3)
O8 C21 C23 111.1(3)
O8 C21 C24 109.8(3)
C23 C21 C24 113.5(3)
O8 C21 C22 101.2(3)
C23 C21 C22 110.6(3)
C24 C21 C22 109.9(3)
C11 N1 C10 122.0(3)
C20 N2 C14 120.1(3)
C2 O1 C7 117.3(3)
C4 O2 C8 118.1(3)
C6 O3 C9 118.0(3)
C15 O6 C16 120.3(3)
C20 O8 C21 120.7(3)
C2' C1' C6' 117.6(3)
C2' C1' C10' 119.9(3)
C6' C1' C10' 122.5(3)
O1' C2' C1' 114.9(3)
O1' C2' C3' 122.3(3)
C1' C2' C3' 122.8(3)
C4' C3' C2' 117.3(3)
C3' C4' O2' 123.7(3)
C3' C4' C5' 122.5(3)
O2' C4' C5' 113.8(3)
C6' C5' C4' 117.8(3)
O3' C6' C1' 116.6(3)
O3' C6' C5' 121.4(3)
C1' C6' C5' 122.0(3)
N1' C10' C1' 112.4(3)
O4' C11' N1' 123.6(3)
O4' C11' C12' 119.1(3)
N1' C11' C12' 117.2(3)
F1' C12' C11' 108.2(3)
F1' C12' C13' 108.4(3)
C11' C12' C13' 112.6(3)
C12' C13' C14' 115.4(3)
N2' C14' C15' 109.8(3)
N2' C14' C13' 113.2(3)
C15' C14' C13' 113.1(3)
O5' C15' O6' 125.3(3)
O5' C15' C14' 125.1(3)
O6' C15' C14' 109.6(3)
O6' C16' C18' 110.8(3)
O6' C16' C17' 108.9(3)
C18' C16' C17' 113.9(3)
O6' C16' C19' 102.0(3)
C18' C16' C19' 110.3(3)
C17' C16' C19' 110.3(3)
O7' C20' O8' 126.1(3)
O7' C20' N2' 124.6(3)
O8' C20' N2' 109.3(3)
O8' C21' C24' 109.9(3)
O8' C21' C23' 111.4(3)
C24' C21' C23' 112.7(3)
O8' C21' C22' 101.3(3)
C24' C21' C22' 110.9(3)
C23' C21' C22' 110.2(3)
C11' N1' C10' 123.0(3)
C20' N2' C14' 120.0(3)
C2' O1' C7' 118.6(3)
C4' O2' C8' 116.4(3)
C6' O3' C9' 118.1(3)
C15' O6' C16' 120.3(3)
C20' O8' C21' 120.2(3)

loop_
_geom_bond_atom_site_label_1
_geom_bond_atom_site_label_2
_geom_bond_distance
C1 C6 1.400(5)
C1 C2 1.406(5)
C1 C10 1.502(5)
C2 O1 1.370(4)
C2 C3 1.372(5)
C3 C4 1.397(5)
C4 O2 1.376(4)
C4 C5 1.381(5)
C5 C6 1.401(5)
C6 O3 1.357(4)
C7 O1 1.445(4)
C8 O2 1.467(5)
C9 O3 1.434(4)
C10 N1 1.479(4)
C11 O4 1.235(4)
C11 N1 1.321(4)
C11 C12 1.519(4)
C12 F1 1.401(4)
C12 C13 1.509(4)
C13 C14 1.541(4)
C14 N2 1.457(4)
C14 C15 1.537(5)
C15 O5 1.199(4)
C15 O6 1.334(4)
C16 O6 1.471(4)
C16 C17 1.515(5)
C16 C19 1.522(5)
C16 C18 1.525(5)
C20 O7 1.224(4)
C20 N2 1.345(4)
C20 O8 1.350(4)
C21 O8 1.468(4)
C21 C23 1.516(5)
C21 C24 1.517(5)
C21 C22 1.529(5)
C1' C2' 1.382(5)
C1' C6' 1.389(5)
C1' C10' 1.517(5)
C2' O1' 1.364(4)
C2' C3' 1.408(5)
C3' C4' 1.366(5)
C4' O2' 1.384(4)
C4' C5' 1.402(5)
C5' C6' 1.392(5)
C6' O3' 1.374(4)
C7' O1' 1.443(4)
C8' O2' 1.416(4)
C9' O3' 1.447(4)
C10' N1' 1.463(4)
C11' O4' 1.239(4)
C11' N1' 1.328(4)
C11' C12' 1.516(5)
C12' F1' 1.428(4)
C12' C13' 1.519(4)
C13' C14' 1.537(5)
C14' N2' 1.448(4)
C14' C15' 1.522(5)
C15' O5' 1.189(4)
C15' O6' 1.345(4)
C16' O6' 1.483(4)
C16' C18' 1.516(5)
C16' C17' 1.519(5)
C16' C19' 1.523(5)
C20' O7' 1.211(4)
C20' O8' 1.347(4)
C20' N2' 1.364(4)
C21' O8' 1.473(4)
C21' C24' 1.515(5)
C21' C23' 1.526(5)
C21' C22' 1.528(5)

loop_
_geom_hbond_atom_site_label_D
_geom_hbond_atom_site_label_H
_geom_hbond_atom_site_label_A
_geom_hbond_distance_DH
_geom_hbond_distance_HA
_geom_hbond_distance_DA
_geom_hbond_angle_DHA
_geom_hbond_site_symmetry_A
N2 H2 O4 0.86 2.09 2.923(4) 164.3 1_655
N2' H2' O4' 0.86 2.14 2.955(3) 156.9 1_455
O9 H9X O9' 0.91 2.58 3.486(3) 170.7 .
O9' H9X' O9 0.90 2.01 2.912(3) 172.2 1_655
